data_2201548
loop_
_publ_author_name
'Veronica \%Aberg'
'Dan Bostr\"om'
'Andreas Fischer'
'Fredrik Almqvist'

_publ_section_title
;Synthesis and absolute configuration of methyl
 (--)-(3<i>R</i>)-8-(4-bromophenyl)-7-(naphthalen-1-ylmethyl)-5-oxo-2,3-dihydro-5<i>H</i>-thiazolo[3,2-<i>a</i>]pyridine-3-carboxylate
;
_journal_issue 8
_journal_name_full 'Acta Crystallographica Section E'
_journal_page_first o812
_journal_page_last o814
_journal_paper_doi 10.1107/S1600536802011480
_journal_volume 58
_journal_year 2002
_chemical_formula_moiety 'C26 H20 Br N O3 S'
_chemical_formula_sum 'C26 H20 Br N O3 S'
_chemical_formula_weight 506.40
_chemical_name_systematic
;
 ?
;
_space_group_IT_number 4
_symmetry_cell_setting monoclinic
_symmetry_space_group_name_Hall 'P 2yb'
_symmetry_space_group_name_H-M 'P 1 21 1'
_atom_sites_solution_hydrogens geom
_atom_sites_solution_primary direct
_atom_sites_solution_secondary difmap
_cell_angle_alpha 90.00
_cell_angle_beta 91.028(3)
_cell_angle_gamma 90.00
_cell_formula_units_Z 2
_cell_length_a 9.5502(5)
_cell_length_b 8.6443(5)
_cell_length_c 13.1213(6)
_cell_measurement_reflns_used 8301
_cell_measurement_temperature 120
_cell_measurement_theta_max 27.49
_cell_measurement_theta_min 4.52
_cell_volume 1083.05(10)
_computing_data_collection 'COLLECT (Nonius, 1998)'
_computing_structure_refinement 'SHELXL97 (Sheldrick, 1997)'
_computing_structure_solution 'SHELXS97 (Sheldrick, 1997)'
_diffrn_measured_fraction_theta_full 0.985
_diffrn_measured_fraction_theta_max 0.985
_diffrn_measurement_device KappaCCD
_diffrn_measurement_method CCD
_diffrn_radiation_source 'fine-focus sealed tube'
_diffrn_radiation_type MoK\a
_diffrn_reflns_av_R_equivalents 0.0523
_diffrn_reflns_av_sigmaI/netI 0.0662
_diffrn_reflns_limit_h_max 12
_diffrn_reflns_limit_h_min -12
_diffrn_reflns_limit_k_max 11
_diffrn_reflns_limit_k_min -11
_diffrn_reflns_limit_l_max 17
_diffrn_reflns_limit_l_min -16
_diffrn_reflns_number 8301
_diffrn_reflns_theta_full 27.51
_diffrn_reflns_theta_max 27.49
_diffrn_reflns_theta_min 4.52
_exptl_absorpt_coefficient_mu 2.020
_exptl_absorpt_correction_T_max 0.8151
_exptl_absorpt_correction_T_min 0.5656
_exptl_absorpt_correction_type numerical
_exptl_absorpt_process_details '(Herrendorf et al., 1997)'
_exptl_crystal_colour Colourless
_exptl_crystal_density_diffrn 1.553
_exptl_crystal_density_method 'not measured'
_exptl_crystal_description Plate
_exptl_crystal_F_000 516
_exptl_crystal_size_max 0.250
_exptl_crystal_size_mid 0.125
_exptl_crystal_size_min 0.025
_refine_diff_density_max 0.756
_refine_diff_density_min -0.521
_refine_ls_abs_structure_details '(Flack, 1983), 1582 Friedel pairs'
_refine_ls_abs_structure_Flack 0.013(10)
_refine_ls_extinction_method none
_refine_ls_goodness_of_fit_ref 1.041
_refine_ls_hydrogen_treatment constr
_refine_ls_matrix_type full
_refine_ls_number_parameters 289
_refine_ls_number_reflns 4234
_refine_ls_number_restraints 1
_refine_ls_restrained_S_all 1.041
_refine_ls_R_factor_all 0.0524
_refine_ls_R_factor_gt 0.0436
_refine_ls_shift/su_max <0.001
_refine_ls_shift/su_mean 0.000
_refine_ls_structure_factor_coef Fsqd
_refine_ls_weighting_details 'calc w = 1/[\s^2^(Fo^2^)+(0.0225P)^2^+1.1354P] where P = (Fo^2^+2Fc^2^)/3'
_refine_ls_weighting_scheme calc
_refine_ls_wR_factor_gt 0.0975
_refine_ls_wR_factor_ref 0.1028
_reflns_number_gt 3754
_reflns_number_total 4234
_reflns_threshold_expression I>2\s(I)
_cod_data_source_file ob6142.cif
_cod_data_source_block 5
_cod_original_sg_symbol_H-M 'P 21'
_cod_database_code 2201548
_cod_database_fobs_code 2201548

loop_
_symmetry_equiv_pos_as_xyz
+X,+Y,+Z
'-X,+Y+ 1/2,-Z'

loop_
_atom_site_label
_atom_site_fract_x
_atom_site_fract_y
_atom_site_fract_z
_atom_site_U_iso_or_equiv
_atom_site_adp_type
_atom_site_calc_flag
_atom_site_refinement_flags
_atom_site_occupancy
_atom_site_disorder_assembly
_atom_site_disorder_group
_atom_site_type_symbol
C1 0.2950(5) -0.5182(5) 0.5694(3) 0.0391(10) Uani d . 1 . . C
H1A 0.3546 -0.4691 0.6193 0.047 Uiso d R 1 . . H
H1B 0.2219 -0.5735 0.6031 0.047 Uiso d R 1 . . H
C2 0.3797(5) -0.6291(6) 0.5053(3) 0.0377(9) Uani d . 1 . . C
H2 0.4776 -0.6045 0.5102 0.045 Uiso d R 1 . . H
C3 0.3919(4) -0.6984(5) 0.3219(3) 0.0337(9) Uani d . 1 . . C
C4 0.3528(4) -0.6548(5) 0.2199(3) 0.0320(8) Uani d . 1 . . C
H4 0.3864 -0.7178 0.1653 0.038 Uiso d R 1 . . H
C5 0.2710(4) -0.5290(5) 0.1984(3) 0.0303(8) Uani d . 1 . . C
C6 0.2241(5) -0.4322(5) 0.2790(3) 0.0308(9) Uani d . 1 . . C
C7 0.2612(4) -0.4759(5) 0.3773(3) 0.0334(8) Uani d . 1 . . C
C8 0.1491(4) -0.2821(5) 0.2655(3) 0.0305(9) Uani d . 1 . . C
C9 0.0092(4) -0.2726(5) 0.2300(3) 0.0328(10) Uani d . 1 . . C
H9 -0.0390 -0.3643 0.2077 0.039 Uiso d R 1 . . H
C10 -0.0597(4) -0.1306(5) 0.2274(3) 0.0352(9) Uani d . 1 . . C
H10 -0.1544 -0.1235 0.2019 0.042 Uiso d R 1 . . H
C11 0.0107(5) 0.0001(5) 0.2607(3) 0.0362(9) Uani d . 1 . . C
C12 0.1481(5) -0.0036(5) 0.2939(3) 0.0358(9) Uani d . 1 . . C
H12 0.1980 0.0878 0.3149 0.043 Uiso d R 1 . . H
C13 0.2160(5) -0.1452(5) 0.2969(3) 0.0318(9) Uani d . 1 . . C
H13 0.3113 -0.1480 0.3213 0.038 Uiso d R 1 . . H
C14 0.2268(5) -0.4887(5) 0.0901(3) 0.0353(9) Uani d . 1 . . C
H14A 0.1286 -0.5093 0.0810 0.042 Uiso d R 1 . . H
H14B 0.2444 -0.3809 0.0783 0.042 Uiso d R 1 . . H
C15 0.2995(4) -0.5734(5) 0.0050(3) 0.0318(8) Uani d . 1 . . C
C16 0.3942(4) -0.4934(5) -0.0543(3) 0.0373(9) Uani d . 1 . . C
H16 0.4140 -0.3866 -0.0402 0.045 Uiso d R 1 . . H
C17 0.4650(5) -0.5665(6) -0.1351(3) 0.0389(10) Uani d . 1 . . C
H17 0.5299 -0.5087 -0.1751 0.047 Uiso d R 1 . . H
C18 0.4411(4) -0.7185(6) -0.1562(3) 0.0387(10) Uani d . 1 . . C
H18 0.4897 -0.7669 -0.2111 0.046 Uiso d R 1 . . H
C19 0.3455(3) -0.8050(7) -0.0989(2) 0.0328(7) Uani d . 1 . . C
C20 0.3199(5) -0.9645(5) -0.1194(3) 0.0386(9) Uani d . 1 . . C
H20 0.3686 -1.0150 -0.1735 0.046 Uiso d R 1 . . H
C21 0.2280(5) -1.0479(5) -0.0639(3) 0.0425(10) Uani d . 1 . . C
H21 0.2132 -1.1553 -0.0792 0.051 Uiso d R 1 . . H
C22 0.1528(5) -0.9754(6) 0.0142(3) 0.0430(10) Uani d . 1 . . C
H22 0.0881 -1.0355 0.0529 0.052 Uiso d R 1 . . H
C23 0.1737(4) -0.8228(6) 0.0364(3) 0.0384(10) Uani d . 1 . . C
H23 0.1211 -0.7760 0.0900 0.046 Uiso d R 1 . . H
C24 0.2718(4) -0.7321(5) -0.0183(3) 0.0325(8) Uani d . 1 . . C
C25 0.3567(5) -0.7897(7) 0.5439(3) 0.0433(10) Uani d . 1 . . C
C26 0.1871(8) -0.9856(7) 0.5625(5) 0.075(2) Uani d . 1 . . C
H26A 0.0952 -1.0133 0.5379 0.090 Uiso d R 1 . . H
H26B 0.1858 -0.9731 0.6352 0.090 Uiso d R 1 . . H
H26C 0.2522 -1.0657 0.5454 0.090 Uiso d R 1 . . H
Br1 -0.08413(5) 0.19489(6) 0.25934(3) 0.04549(14) Uani d . 1 . . Br
O1 0.4641(3) -0.8122(5) 0.3478(2) 0.0435(6) Uani d . 1 . . O
O2 0.4342(4) -0.8571(4) 0.6017(3) 0.0615(10) Uani d . 1 . . O
O3 0.2293(4) -0.8407(4) 0.5155(2) 0.0503(9) Uani d . 1 . . O
N13 0.3369(4) -0.6049(4) 0.3979(2) 0.0321(7) Uani d . 1 . . N
S1 0.21891(16) -0.37294(16) 0.48723(9) 0.0544(3) Uani d . 1 . . S

loop_
_atom_site_aniso_label
_atom_site_aniso_U_11
_atom_site_aniso_U_22
_atom_site_aniso_U_33
_atom_site_aniso_U_12
_atom_site_aniso_U_13
_atom_site_aniso_U_23
C1 0.057(3) 0.032(2) 0.0281(19) -0.0011(19) 0.0023(19) -0.0002(17)
C2 0.042(2) 0.043(2) 0.0286(19) 0.0004(19) 0.0014(17) 0.0020(18)
C3 0.038(2) 0.032(2) 0.0311(19) -0.0042(17) 0.0017(17) -0.0022(17)
C4 0.038(2) 0.030(2) 0.0283(18) 0.0014(16) 0.0060(16) -0.0047(16)
C5 0.032(2) 0.034(2) 0.0252(18) -0.0037(16) 0.0058(15) -0.0030(15)
C6 0.037(2) 0.026(2) 0.030(2) -0.0038(17) 0.0047(17) -0.0006(16)
C7 0.040(2) 0.031(2) 0.0294(19) 0.0045(17) 0.0049(16) -0.0013(16)
C8 0.0366(18) 0.030(3) 0.0247(15) -0.0003(17) 0.0049(13) -0.0031(16)
C9 0.0356(19) 0.032(3) 0.0311(18) -0.0044(15) 0.0038(15) -0.0021(16)
C10 0.034(2) 0.041(2) 0.0305(19) 0.0026(18) 0.0011(16) -0.0015(18)
C11 0.048(2) 0.034(2) 0.0269(19) 0.0032(18) 0.0069(17) 0.0014(17)
C12 0.047(2) 0.0282(19) 0.032(2) -0.0044(18) 0.0020(18) -0.0006(17)
C13 0.031(2) 0.032(2) 0.032(2) -0.0032(17) 0.0027(17) 0.0010(18)
C14 0.044(2) 0.036(2) 0.0260(19) 0.0047(18) 0.0005(17) -0.0025(17)
C15 0.035(2) 0.034(2) 0.0271(18) 0.0035(17) 0.0019(16) -0.0027(16)
C16 0.042(2) 0.037(2) 0.033(2) -0.0019(18) 0.0005(17) -0.0011(18)
C17 0.041(2) 0.042(2) 0.033(2) -0.0067(19) 0.0074(19) 0.0029(19)
C18 0.041(2) 0.045(3) 0.0301(19) 0.005(2) 0.0032(17) -0.0044(18)
C19 0.0343(17) 0.0367(18) 0.0273(16) 0.002(2) -0.0028(13) 0.001(2)
C20 0.046(2) 0.038(2) 0.032(2) 0.0050(19) -0.0048(18) -0.0076(18)
C21 0.058(3) 0.035(2) 0.034(2) -0.006(2) -0.011(2) 0.0001(19)
C22 0.051(3) 0.043(3) 0.035(2) -0.011(2) -0.0056(19) 0.0053(19)
C23 0.045(2) 0.042(3) 0.0282(16) -0.007(2) 0.0017(15) -0.003(2)
C24 0.034(2) 0.035(2) 0.0286(18) 0.0017(17) 0.0000(16) -0.0004(17)
C25 0.063(3) 0.035(2) 0.0316(18) 0.008(3) 0.0101(18) -0.003(2)
C26 0.129(6) 0.040(3) 0.057(3) -0.019(3) 0.037(4) 0.000(3)
Br1 0.0605(3) 0.0338(2) 0.0426(2) 0.0115(2) 0.01229(17) 0.0073(2)
O1 0.0542(15) 0.0396(16) 0.0368(13) 0.0151(19) -0.0001(12) -0.0011(17)
O2 0.091(3) 0.053(2) 0.0403(17) 0.0337(19) 0.0048(18) 0.0033(15)
O3 0.074(2) 0.035(2) 0.0421(16) -0.0099(15) 0.0114(15) 0.0008(13)
N13 0.0398(18) 0.0306(17) 0.0257(16) -0.0010(14) 0.0013(14) -0.0020(14)
S1 0.0842(9) 0.0499(7) 0.0293(5) 0.0254(6) 0.0038(6) -0.0051(5)

loop_
_atom_type_symbol
_atom_type_description
_atom_type_scat_dispersion_real
_atom_type_scat_dispersion_imag
_atom_type_scat_source
C C 0.0033 0.0016 'International Tables Vol C Tables 4.2.6.8 and 6.1.1.4'
O O 0.0106 0.0060 'International Tables Vol C Tables 4.2.6.8 and 6.1.1.4'
N N 0.0061 0.0033 'International Tables Vol C Tables 4.2.6.8 and 6.1.1.4'
S S 0.1246 0.1234 'International Tables Vol C Tables 4.2.6.8 and 6.1.1.4'
Br Br -0.2901 2.4595 'International Tables Vol C Tables 4.2.6.8 and 6.1.1.4'
H H 0.0000 0.0000 'International Tables Vol C Tables 4.2.6.8 and 6.1.1.4'

loop_
_diffrn_radiation_wavelength
0.71073

loop_
_geom_angle_atom_site_label_1
_geom_angle_atom_site_label_2
_geom_angle_atom_site_label_3
_geom_angle
C7 S1 C1 92.4(2)
C18 C19 C20 121.5(4)
C18 C19 C24 119.6(5)
C20 C19 C24 118.8(4)
C13 C8 C9 118.1(4)
C13 C8 C6 118.9(3)
C9 C8 C6 122.7(4)
C7 C6 C5 116.9(4)
C7 C6 C8 117.6(4)
C5 C6 C8 125.4(4)
C4 C5 C6 120.0(4)
C4 C5 C14 121.7(3)
C6 C5 C14 118.3(4)
C7 N13 C3 122.9(3)
C7 N13 C2 116.4(3)
C3 N13 C2 120.0(3)
O2 C25 O3 124.2(5)
O2 C25 C2 124.8(5)
O3 C25 C2 110.4(4)
C16 C15 C24 118.5(4)
C16 C15 C14 119.0(4)
C24 C15 C14 122.4(4)
C10 C9 C8 120.3(4)
C10 C9 H9 119.8
C8 C9 H9 119.9
C5 C4 C3 122.8(4)
C5 C4 H4 119.6
C3 C4 H4 117.6
C11 C10 C9 119.1(4)
C11 C10 H10 120.5
C9 C10 H10 120.4
C12 C13 C8 121.8(4)
C12 C13 H13 118.2
C8 C13 H13 120.0
C2 C1 S1 108.8(3)
C2 C1 H1A 110.0
S1 C1 H1A 109.2
C2 C1 H1B 109.9
S1 C1 H1B 109.5
H1A C1 H1B 109.5
C25 O3 C26 114.9(5)
C22 C23 C24 121.2(4)
C22 C23 H23 119.2
C24 C23 H23 119.6
C17 C18 C19 120.8(4)
C17 C18 H18 119.5
C19 C18 H18 119.8
C23 C24 C19 117.9(4)
C23 C24 C15 122.7(4)
C19 C24 C15 119.4(4)
C11 C12 C13 118.2(4)
C11 C12 H12 122.5
C13 C12 H12 119.3
N13 C7 C6 122.5(4)
N13 C7 S1 112.7(3)
C6 C7 S1 124.8(3)
C15 C14 C5 117.1(3)
C15 C14 H14A 106.2
C5 C14 H14A 109.2
C15 C14 H14B 105.5
C5 C14 H14B 109.1
H14A C14 H14B 109.5
C21 C20 C19 121.5(4)
C21 C20 H20 118.8
C19 C20 H20 119.7
C15 C16 C17 121.5(4)
C15 C16 H16 119.9
C17 C16 H16 118.6
N13 C2 C25 114.5(4)
N13 C2 C1 107.3(3)
C25 C2 C1 108.4(3)
N13 C2 H2 106.6
C25 C2 H2 109.3
C1 C2 H2 110.6
C23 C22 C21 120.8(4)
C23 C22 H22 120.1
C21 C22 H22 119.1
C20 C21 C22 119.8(4)
C20 C21 H21 119.7
C22 C21 H21 120.5
C18 C17 C16 120.2(4)
C18 C17 H17 119.9
C16 C17 H17 119.9
O3 C26 H26A 109.3
O3 C26 H26B 109.4
H26A C26 H26B 109.5
O3 C26 H26C 109.7
H26A C26 H26C 109.5
H26B C26 H26C 109.5
C12 C11 C10 122.5(4)
C12 C11 Br1 118.2(3)
C10 C11 Br1 119.3(3)
O1 C3 N13 118.5(4)
O1 C3 C4 126.6(4)
N13 C3 C4 114.8(4)

loop_
_geom_bond_atom_site_label_1
_geom_bond_atom_site_label_2
_geom_bond_site_symmetry_2
_geom_bond_distance
_geom_bond_publ_flag
Br1 C11 . 1.912(4) ?
S1 C7 . 1.748(4) ?
S1 C1 . 1.799(5) ?
O1 C3 . 1.245(6) ?
C19 C18 . 1.408(6) ?
C19 C20 . 1.425(8) ?
C19 C24 . 1.427(5) ?
C8 C13 . 1.403(6) ?
C8 C9 . 1.410(5) ?
C8 C6 . 1.491(6) ?
C6 C7 . 1.384(6) ?
C6 C5 . 1.428(6) ?
O2 C25 . 1.201(6) ?
C5 C4 . 1.366(6) ?
C5 C14 . 1.516(5) ?
N13 C7 . 1.353(5) ?
N13 C3 . 1.394(5) ?
N13 C2 . 1.476(5) ?
C25 O3 . 1.340(6) ?
C25 C2 . 1.495(7) ?
C15 C16 . 1.388(6) ?
C15 C24 . 1.429(6) ?
C15 C14 . 1.514(5) ?
C9 C10 . 1.392(6) ?
C9 H9 . 0.9600 ?
C4 C3 . 1.433(6) ?
C4 H4 . 0.9599 ?
C10 C11 . 1.381(7) ?
C10 H10 . 0.9600 ?
C13 C12 . 1.386(7) ?
C13 H13 . 0.9600 ?
C1 C2 . 1.518(6) ?
C1 H1A . 0.9600 ?
C1 H1B . 0.9600 ?
O3 C26 . 1.456(6) ?
C23 C22 . 1.365(7) ?
C23 C24 . 1.426(6) ?
C23 H23 . 0.9601 ?
C18 C17 . 1.361(6) ?
C18 H18 . 0.9600 ?
C12 C11 . 1.376(6) ?
C12 H12 . 0.9601 ?
C14 H14A . 0.9600 ?
C14 H14B . 0.9600 ?
C20 C21 . 1.358(6) ?
C20 H20 . 0.9599 ?
C16 C17 . 1.415(6) ?
C16 H16 . 0.9600 ?
C2 H2 . 0.9599 ?
C22 C21 . 1.408(7) ?
C22 H22 . 0.9601 ?
C21 H21 . 0.9600 ?
C17 H17 . 0.9600 ?
C26 H26A . 0.9599 ?
C26 H26B . 0.9600 ?
C26 H26C . 0.9600 ?

loop_
_cod_related_entry_id
_cod_related_entry_database
_cod_related_entry_code
1 ChemSpider 24731675
